data_7158252
loop_
_publ_author_name
'Yang, Kai'
'Luo, Shi-He'
'Chen, Si-Hong'
'Cao, Xi-Ying'
'Zhou, Yong-Jun'
'Lin, Yan-Lan'
'Huo, Yan-Ping'
'Wang, Zhao-Yang'

_publ_section_title
;
 Simple inorganic base promoted C-N and C-C formation: synthesis of
 benzo[4,5]imidazo[1,2-<i>a</i>]pyridines as functional AIEgens used for
 detecting picric acid.
;
_journal_issue 37
_journal_name_full 'Organic &amp; biomolecular chemistry'
_journal_page_first 8133
_journal_page_last 8139
_journal_paper_doi 10.1039/d1ob01424b
_journal_volume 19
_journal_year 2021
_chemical_formula_moiety 'C18 H14 N2'
_chemical_formula_sum 'C18 H14 N2'
_chemical_formula_weight 258.31
_space_group_crystal_system monoclinic
_space_group_IT_number 14
_space_group_name_Hall '-P 2yn'
_space_group_name_H-M_alt 'P 1 21/n 1'
_atom_sites_solution_hydrogens geom
_atom_sites_solution_primary dual
_audit_creation_date 2021-03-22
_audit_creation_method
;
Olex2 1.3
(compiled 2020.11.12 svn.r5f609507 for OlexSys, GUI svn.r6226)
;
_audit_update_record
;
2021-03-26 deposited with the CCDC.	2021-08-19 downloaded from the CCDC.
;
_cell_angle_alpha 90
_cell_angle_beta 110.867(9)
_cell_angle_gamma 90
_cell_formula_units_Z 4
_cell_length_a 10.6034(8)
_cell_length_b 12.7690(11)
_cell_length_c 10.6190(9)
_cell_measurement_reflns_used 1430
_cell_measurement_temperature 297
_cell_measurement_theta_max 22.7740
_cell_measurement_theta_min 3.8010
_cell_volume 1343.5(2)
_computing_cell_refinement 'CrysAlisPro 1.171.38.41 (Rigaku OD, 2015)'
_computing_data_collection 'CrysAlisPro 1.171.38.41 (Rigaku OD, 2015)'
_computing_data_reduction 'CrysAlisPro 1.171.38.41 (Rigaku OD, 2015)'
_computing_molecular_graphics 'Olex2 1.3 (Dolomanov et al., 2009)'
_computing_publication_material 'Olex2 1.3 (Dolomanov et al., 2009)'
_computing_structure_refinement 'SHELXL 2018/3 (Sheldrick, 2015)'
_computing_structure_solution 'SHELXT 2014/5 (Sheldrick, 2014)'
_diffrn_ambient_temperature 297
_diffrn_detector 'CCD plate'
_diffrn_detector_area_resol_mean 8.0606
_diffrn_detector_type Eos
_diffrn_measured_fraction_theta_full 0.996
_diffrn_measured_fraction_theta_max 0.996
_diffrn_measurement_details
;
List of Runs (angles in degrees, time in seconds):

  # Type    Start    End  Width  t~exp~   \w     \q     \k     \f   Frames
#--------------------------------------------------------------------------
  1  \w    -51.00  13.00   1.00    7.50    --   15.49 -38.00 -30.00   64
  2  \w    -25.00  16.00   1.00    7.50    --  -16.28 -99.00 120.00   41
  3  \w    -85.00   2.00   1.00    7.50    --  -16.28 -38.00-120.00   87
  4  \w    -21.00  22.00   1.00    7.50    --  -16.28 -99.00-120.00   43
  5  \w    -63.00 -30.00   1.00    7.50    --  -16.28 -57.00  90.00   33
;
_diffrn_measurement_device 'four-circle diffractometer'
_diffrn_measurement_device_type 'Xcalibur, Eos, Gemini'
_diffrn_measurement_method '\w scans'
_diffrn_orient_matrix_type 'CrysAlisPro convention (1999,Acta A55,543-557)'
_diffrn_orient_matrix_UB_11 0.0311066000
_diffrn_orient_matrix_UB_12 0.0490277000
_diffrn_orient_matrix_UB_13 0.0228924000
_diffrn_orient_matrix_UB_21 -0.0011333000
_diffrn_orient_matrix_UB_22 0.0113250000
_diffrn_orient_matrix_UB_23 -0.0658061000
_diffrn_orient_matrix_UB_31 -0.0644863000
_diffrn_orient_matrix_UB_32 0.0234525000
_diffrn_orient_matrix_UB_33 -0.0160529000
_diffrn_radiation_monochromator graphite
_diffrn_radiation_probe x-ray
_diffrn_radiation_type 'Mo K\a'
_diffrn_radiation_wavelength 0.71073
_diffrn_reflns_av_R_equivalents 0.0496
_diffrn_reflns_av_unetI/netI 0.0672
_diffrn_reflns_Laue_measured_fraction_full 0.996
_diffrn_reflns_Laue_measured_fraction_max 0.996
_diffrn_reflns_limit_h_max 12
_diffrn_reflns_limit_h_min -9
_diffrn_reflns_limit_k_max 15
_diffrn_reflns_limit_k_min -12
_diffrn_reflns_limit_l_max 12
_diffrn_reflns_limit_l_min -12
_diffrn_reflns_number 6242
_diffrn_reflns_point_group_measured_fraction_full 0.996
_diffrn_reflns_point_group_measured_fraction_max 0.996
_diffrn_reflns_theta_full 24.998
_diffrn_reflns_theta_max 24.998
_diffrn_reflns_theta_min 3.384
_diffrn_source 'fine-focus sealed X-ray tube'
_diffrn_source_type 'Enhance (Mo) X-ray Source'
_exptl_absorpt_coefficient_mu 0.076
_exptl_absorpt_correction_T_max 1.00000
_exptl_absorpt_correction_T_min 0.72090
_exptl_absorpt_correction_type multi-scan
_exptl_absorpt_process_details
;
CrysAlisPro 1.171.38.41 (Rigaku Oxford Diffraction, 2015)
Empirical absorption correction using spherical harmonics,
 implemented in SCALE3 ABSPACK scaling algorithm.
;
_exptl_crystal_colour colourless
_exptl_crystal_colour_primary colourless
_exptl_crystal_density_diffrn 1.277
_exptl_crystal_description block
_exptl_crystal_F_000 544
_refine_diff_density_max 0.141
_refine_diff_density_min -0.216
_refine_diff_density_rms 0.036
_refine_ls_extinction_method none
_refine_ls_goodness_of_fit_ref 1.061
_refine_ls_hydrogen_treatment constr
_refine_ls_matrix_type full
_refine_ls_number_parameters 182
_refine_ls_number_reflns 2366
_refine_ls_number_restraints 0
_refine_ls_restrained_S_all 1.061
_refine_ls_R_factor_all 0.1017
_refine_ls_R_factor_gt 0.0611
_refine_ls_shift/su_max 0.000
_refine_ls_shift/su_mean 0.000
_refine_ls_structure_factor_coef Fsqd
_refine_ls_weighting_details 'w=1/[\s^2^(Fo^2^)+(0.0489P)^2^] where P=(Fo^2^+2Fc^2^)/3'
_refine_ls_weighting_scheme calc
_refine_ls_wR_factor_gt 0.1172
_refine_ls_wR_factor_ref 0.1372
_reflns_Friedel_coverage 0.000
_reflns_number_gt 1571
_reflns_number_total 2366
_reflns_threshold_expression 'I > 2\s(I)'
_cod_data_source_file d1ob01424b2.cif
_cod_data_source_block exp_9111
_cod_depositor_comments 'Adding full bibliography for 7158252--7158256.cif.'
_cod_database_code 7158252
_shelx_shelxl_version_number 2018/3
_shelx_space_group_comment
;
The symmetry employed for this shelxl refinement is uniquely defined
by the following loop, which should always be used as a source of
symmetry information in preference to the above space-group names.
They are only intended as comments.
;
_reflns_odcompleteness_completeness 99.51
_reflns_odcompleteness_iscentric 1
_reflns_odcompleteness_theta 26.32
_olex2_refinement_description
;
1. Fixed Uiso
 At 1.2 times of:
  All C(H) groups
 At 1.5 times of:
  All C(H,H,H) groups
2.a Aromatic/amide H refined with riding coordinates:
 C2(H2), C3(H3), C5(H5), C7(H7), C8(H8), C9(H9), C11(H11), C13(H13), C14(H14),
 C15(H15), C18(H18)
2.b Idealised Me refined as rotating group:
 C17(H17A,H17B,H17C)
;
_olex2_submission_special_instructions 'No special instructions were received'
_oxdiff_exptl_absorpt_empirical_details
;
Empirical correction (ABSPACK) includes:
- Absorption correction using spherical harmonics
- Frame scaling
;
_oxdiff_exptl_absorpt_empirical_full_max 1.214
_oxdiff_exptl_absorpt_empirical_full_min 0.810

loop_
_space_group_symop_operation_xyz
'x, y, z'
'-x+1/2, y+1/2, -z+1/2'
'-x, -y, -z'
'x-1/2, -y-1/2, z-1/2'

loop_
_atom_site_label
_atom_site_type_symbol
_atom_site_fract_x
_atom_site_fract_y
_atom_site_fract_z
_atom_site_U_iso_or_equiv
_atom_site_adp_type
_atom_site_occupancy
_atom_site_site_symmetry_order
_atom_site_calc_flag
_atom_site_refinement_flags_posn
_atom_site_refinement_flags_adp
_atom_site_refinement_flags_occupancy
_atom_site_disorder_assembly
_atom_site_disorder_group
N1 N 0.60967(16) 0.60754(15) 0.44385(17) 0.0391(5) Uani 1 1 d . . . . .
N2 N 0.38079(17) 0.60421(16) 0.35289(17) 0.0453(5) Uani 1 1 d . . . . .
C1 C 0.5631(2) 0.67310(18) 0.5226(2) 0.0371(6) Uani 1 1 d . . . . .
C2 C 1.0585(3) 0.7191(2) 0.6549(4) 0.0742(9) Uani 1 1 d . . . . .
H2 H 1.117391 0.768767 0.642979 0.089 Uiso 1 1 calc R U . . .
C3 C 0.9962(2) 0.6032(2) 0.7974(3) 0.0636(8) Uani 1 1 d . . . . .
H3 H 1.013356 0.573584 0.881940 0.076 Uiso 1 1 calc R U . . .
C4 C 0.4223(2) 0.66851(19) 0.4643(2) 0.0393(6) Uani 1 1 d . . . . .
C5 C 0.7490(2) 0.5222(2) 0.3490(3) 0.0571(7) Uani 1 1 d . . . . .
H5 H 0.834418 0.505647 0.348984 0.068 Uiso 1 1 calc R U . . .
C6 C 0.4937(2) 0.56947(19) 0.3413(2) 0.0406(6) Uani 1 1 d . . . . .
C7 C 0.9458(2) 0.6897(2) 0.5475(3) 0.0627(8) Uani 1 1 d . . . . .
H7 H 0.929547 0.718951 0.462962 0.075 Uiso 1 1 calc R U . . .
C8 C 0.6271(2) 0.73972(19) 0.6295(2) 0.0458(6) Uani 1 1 d . . . . .
H8 H 0.720753 0.744142 0.666356 0.055 Uiso 1 1 calc R U . . .
C9 C 0.8829(2) 0.5746(2) 0.6905(2) 0.0530(7) Uani 1 1 d . . . . .
H9 H 0.823253 0.526124 0.703609 0.064 Uiso 1 1 calc R U . . .
C10 C 0.7386(2) 0.58141(19) 0.4492(2) 0.0444(6) Uani 1 1 d . . . . .
C11 C 0.4068(2) 0.7926(2) 0.6235(2) 0.0566(7) Uani 1 1 d . . . . .
H11 H 0.355288 0.833057 0.659937 0.068 Uiso 1 1 calc R U . . .
C12 C 0.8568(2) 0.6167(2) 0.5647(2) 0.0450(6) Uani 1 1 d . . . . .
C13 C 0.6342(3) 0.4842(2) 0.2432(2) 0.0596(7) Uani 1 1 d . . . . .
H13 H 0.646007 0.443029 0.176050 0.072 Uiso 1 1 calc R U . . .
C14 C 0.5468(2) 0.7989(2) 0.6786(2) 0.0532(7) Uani 1 1 d . . . . .
H14 H 0.586990 0.844195 0.750350 0.064 Uiso 1 1 calc R U . . .
C15 C 1.0838(3) 0.6754(3) 0.7791(4) 0.0705(9) Uani 1 1 d . . . . .
H15 H 1.160528 0.694616 0.851136 0.085 Uiso 1 1 calc R U . . .
C16 C 0.5079(2) 0.5065(2) 0.2378(2) 0.0478(6) Uani 1 1 d . . . . .
C17 C 0.3823(3) 0.4694(2) 0.1271(2) 0.0693(9) Uani 1 1 d . . . . .
H17A H 0.336366 0.419367 0.162836 0.104 Uiso 1 1 calc R U . . .
H17B H 0.406521 0.437206 0.057216 0.104 Uiso 1 1 calc R U . . .
H17C H 0.323985 0.528008 0.090647 0.104 Uiso 1 1 calc R U . . .
C18 C 0.3432(2) 0.7279(2) 0.5164(2) 0.0521(7) Uani 1 1 d . . . . .
H18 H 0.249550 0.723981 0.479943 0.063 Uiso 1 1 calc R U . . .

loop_
_atom_site_aniso_label
_atom_site_aniso_U_11
_atom_site_aniso_U_22
_atom_site_aniso_U_33
_atom_site_aniso_U_23
_atom_site_aniso_U_13
_atom_site_aniso_U_12
N1 0.0397(10) 0.0340(12) 0.0417(11) -0.0007(10) 0.0120(8) -0.0003(9)
N2 0.0434(11) 0.0452(14) 0.0415(11) -0.0014(10) 0.0080(9) -0.0049(10)
C1 0.0381(13) 0.0321(15) 0.0391(12) 0.0033(11) 0.0114(10) 0.0014(10)
C2 0.0565(18) 0.056(2) 0.122(3) -0.030(2) 0.0461(18) -0.0167(15)
C3 0.0561(16) 0.064(2) 0.0633(17) -0.0139(16) 0.0127(14) 0.0089(15)
C4 0.0365(12) 0.0380(16) 0.0405(13) 0.0033(12) 0.0102(10) -0.0016(10)
C5 0.0637(17) 0.0501(19) 0.0639(17) -0.0042(15) 0.0307(14) 0.0081(13)
C6 0.0467(14) 0.0348(15) 0.0376(13) 0.0025(11) 0.0117(11) -0.0030(11)
C7 0.0585(16) 0.0498(19) 0.087(2) -0.0019(16) 0.0340(15) -0.0054(14)
C8 0.0377(12) 0.0397(16) 0.0519(15) -0.0040(13) 0.0057(11) 0.0012(11)
C9 0.0439(14) 0.0511(19) 0.0597(16) -0.0029(14) 0.0131(12) -0.0018(12)
C10 0.0459(14) 0.0375(16) 0.0524(15) 0.0043(13) 0.0207(11) 0.0045(11)
C11 0.0493(15) 0.060(2) 0.0564(16) -0.0091(15) 0.0145(12) 0.0117(13)
C12 0.0387(13) 0.0375(16) 0.0597(16) -0.0050(13) 0.0186(12) 0.0034(11)
C13 0.0795(19) 0.0510(19) 0.0506(16) -0.0068(14) 0.0258(15) 0.0056(15)
C14 0.0528(15) 0.0493(18) 0.0517(15) -0.0124(14) 0.0115(12) 0.0048(12)
C15 0.0445(16) 0.063(2) 0.097(2) -0.038(2) 0.0175(16) -0.0025(14)
C16 0.0648(16) 0.0356(16) 0.0411(13) -0.0004(12) 0.0166(12) -0.0002(12)
C17 0.0833(19) 0.066(2) 0.0500(16) -0.0139(15) 0.0132(14) -0.0129(16)
C18 0.0369(13) 0.0592(19) 0.0558(16) -0.0033(14) 0.0112(11) 0.0012(12)

loop_
_atom_type_symbol
_atom_type_description
_atom_type_scat_dispersion_real
_atom_type_scat_dispersion_imag
_atom_type_scat_source
C C 0.0033 0.0016 'International Tables Vol C Tables 4.2.6.8 and 6.1.1.4'
H H 0.0000 0.0000 'International Tables Vol C Tables 4.2.6.8 and 6.1.1.4'
N N 0.0061 0.0033 'International Tables Vol C Tables 4.2.6.8 and 6.1.1.4'

loop_
_geom_angle_atom_site_label_1
_geom_angle_atom_site_label_2
_geom_angle_atom_site_label_3
_geom_angle
_geom_angle_site_symmetry_1
_geom_angle_site_symmetry_3
_geom_angle_publ_flag
C1 N1 C6 105.87(16) . . ?
C10 N1 C1 132.43(18) . . ?
C10 N1 C6 121.6(2) . . ?
C6 N2 C4 104.89(17) . . ?
N1 C1 C4 105.04(18) . . ?
C8 C1 N1 133.27(19) . . ?
C8 C1 C4 121.5(2) . . ?
C7 C2 H2 120.0 . . ?
C15 C2 H2 120.0 . . ?
C15 C2 C7 120.1(3) . . ?
C9 C3 H3 120.1 . . ?
C15 C3 H3 120.1 . . ?
C15 C3 C9 119.8(3) . . ?
N2 C4 C1 111.69(19) . . ?
N2 C4 C18 128.1(2) . . ?
C18 C4 C1 120.2(2) . . ?
C10 C5 H5 118.9 . . ?
C10 C5 C13 122.1(2) . . ?
C13 C5 H5 118.9 . . ?
N1 C6 C16 119.5(2) . . ?
N2 C6 N1 112.5(2) . . ?
N2 C6 C16 127.9(2) . . ?
C2 C7 H7 119.8 . . ?
C2 C7 C12 120.3(3) . . ?
C12 C7 H7 119.8 . . ?
C1 C8 H8 121.3 . . ?
C14 C8 C1 117.4(2) . . ?
C14 C8 H8 121.3 . . ?
C3 C9 H9 119.6 . . ?
C12 C9 C3 120.8(2) . . ?
C12 C9 H9 119.6 . . ?
N1 C10 C12 119.4(2) . . ?
C5 C10 N1 117.5(2) . . ?
C5 C10 C12 123.1(2) . . ?
C14 C11 H11 119.4 . . ?
C18 C11 H11 119.4 . . ?
C18 C11 C14 121.2(2) . . ?
C7 C12 C10 120.8(2) . . ?
C9 C12 C7 118.8(2) . . ?
C9 C12 C10 120.4(2) . . ?
C5 C13 H13 119.3 . . ?
C16 C13 C5 121.4(2) . . ?
C16 C13 H13 119.3 . . ?
C8 C14 C11 121.5(2) . . ?
C8 C14 H14 119.3 . . ?
C11 C14 H14 119.3 . . ?
C2 C15 C3 120.1(3) . . ?
C2 C15 H15 119.9 . . ?
C3 C15 H15 119.9 . . ?
C6 C16 C17 118.5(2) . . ?
C13 C16 C6 117.8(2) . . ?
C13 C16 C17 123.7(2) . . ?
C16 C17 H17A 109.5 . . ?
C16 C17 H17B 109.5 . . ?
C16 C17 H17C 109.5 . . ?
H17A C17 H17B 109.5 . . ?
H17A C17 H17C 109.5 . . ?
H17B C17 H17C 109.5 . . ?
C4 C18 H18 120.9 . . ?
C11 C18 C4 118.2(2) . . ?
C11 C18 H18 120.9 . . ?

loop_
_geom_bond_atom_site_label_1
_geom_bond_atom_site_label_2
_geom_bond_distance
_geom_bond_site_symmetry_2
_geom_bond_publ_flag
N1 C1 1.392(3) . ?
N1 C6 1.407(3) . ?
N1 C10 1.389(3) . ?
N2 C4 1.377(3) . ?
N2 C6 1.323(3) . ?
C1 C4 1.399(3) . ?
C1 C8 1.387(3) . ?
C2 H2 0.9300 . ?
C2 C7 1.378(3) . ?
C2 C15 1.367(4) . ?
C3 H3 0.9300 . ?
C3 C9 1.376(3) . ?
C3 C15 1.371(4) . ?
C4 C18 1.384(3) . ?
C5 H5 0.9300 . ?
C5 C10 1.341(3) . ?
C5 C13 1.416(3) . ?
C6 C16 1.412(3) . ?
C7 H7 0.9300 . ?
C7 C12 1.384(3) . ?
C8 H8 0.9300 . ?
C8 C14 1.373(3) . ?
C9 H9 0.9300 . ?
C9 C12 1.374(3) . ?
C10 C12 1.478(3) . ?
C11 H11 0.9300 . ?
C11 C14 1.391(3) . ?
C11 C18 1.373(3) . ?
C13 H13 0.9300 . ?
C13 C16 1.350(3) . ?
C14 H14 0.9300 . ?
C15 H15 0.9300 . ?
C16 C17 1.505(3) . ?
C17 H17A 0.9600 . ?
C17 H17B 0.9600 . ?
C17 H17C 0.9600 . ?
C18 H18 0.9300 . ?

loop_
_geom_torsion_atom_site_label_1
_geom_torsion_atom_site_label_2
_geom_torsion_atom_site_label_3
_geom_torsion_atom_site_label_4
_geom_torsion
_geom_torsion_site_symmetry_1
_geom_torsion_site_symmetry_2
_geom_torsion_site_symmetry_3
_geom_torsion_site_symmetry_4
_geom_torsion_publ_flag
N1 C1 C4 N2 -0.6(2) . . . . ?
N1 C1 C4 C18 -178.2(2) . . . . ?
N1 C1 C8 C14 175.8(2) . . . . ?
N1 C6 C16 C13 0.9(3) . . . . ?
N1 C6 C16 C17 -178.2(2) . . . . ?
N1 C10 C12 C7 -112.8(3) . . . . ?
N1 C10 C12 C9 69.7(3) . . . . ?
N2 C4 C18 C11 -175.4(2) . . . . ?
N2 C6 C16 C13 177.0(2) . . . . ?
N2 C6 C16 C17 -2.2(4) . . . . ?
C1 N1 C6 N2 -1.5(2) . . . . ?
C1 N1 C6 C16 175.1(2) . . . . ?
C1 N1 C10 C5 -173.9(2) . . . . ?
C1 N1 C10 C12 7.7(4) . . . . ?
C1 C4 C18 C11 1.7(3) . . . . ?
C1 C8 C14 C11 -0.1(4) . . . . ?
C2 C7 C12 C9 0.0(4) . . . . ?
C2 C7 C12 C10 -177.5(2) . . . . ?
C3 C9 C12 C7 -0.7(4) . . . . ?
C3 C9 C12 C10 176.8(2) . . . . ?
C4 N2 C6 N1 1.1(3) . . . . ?
C4 N2 C6 C16 -175.2(2) . . . . ?
C4 C1 C8 C14 1.9(3) . . . . ?
C5 C10 C12 C7 69.0(3) . . . . ?
C5 C10 C12 C9 -108.5(3) . . . . ?
C5 C13 C16 C6 0.1(4) . . . . ?
C5 C13 C16 C17 179.2(2) . . . . ?
C6 N1 C1 C4 1.2(2) . . . . ?
C6 N1 C1 C8 -173.4(2) . . . . ?
C6 N1 C10 C5 3.1(3) . . . . ?
C6 N1 C10 C12 -175.3(2) . . . . ?
C6 N2 C4 C1 -0.3(3) . . . . ?
C6 N2 C4 C18 177.0(2) . . . . ?
C7 C2 C15 C3 -0.9(4) . . . . ?
C8 C1 C4 N2 174.8(2) . . . . ?
C8 C1 C4 C18 -2.8(3) . . . . ?
C9 C3 C15 C2 0.2(4) . . . . ?
C10 N1 C1 C4 178.6(2) . . . . ?
C10 N1 C1 C8 4.0(4) . . . . ?
C10 N1 C6 N2 -179.22(19) . . . . ?
C10 N1 C6 C16 -2.6(3) . . . . ?
C10 C5 C13 C16 0.4(4) . . . . ?
C13 C5 C10 N1 -2.0(4) . . . . ?
C13 C5 C10 C12 176.3(2) . . . . ?
C14 C11 C18 C4 0.0(4) . . . . ?
C15 C2 C7 C12 0.8(4) . . . . ?
C15 C3 C9 C12 0.7(4) . . . . ?
C18 C11 C14 C8 -0.9(4) . . . . ?
